data_2218672
loop_
_publ_author_name
'Samet Kallel, E.'
'Boughzala, H.'
'Driss, A.'
'Abid, Y.'

_publ_section_title
;
 The one-dimensional organic inorganic hybrid compound
 poly[(diethylenetriamine)tetra-\m-iodido-dilead(II)]
;
_journal_coeditor_code DN2346
_journal_issue 7
_journal_name_full 'Acta Crystallographica Section E'
_journal_page_first m921
_journal_paper_doi 10.1107/S1600536808013913
_journal_volume 64
_journal_year 2008
_chemical_formula_iupac '[Pb2 I4 (C4 H13 N3)]'
_chemical_formula_moiety 'C4 H13 I4 N3 Pb2'
_chemical_formula_sum 'C4 H13 I4 N3 Pb2'
_chemical_formula_weight 1025.15
_chemical_name_systematic
;
poly[(diethylenetriamine)tetra-\m-iodido-dilead(II)]
;
_space_group_IT_number 62
_symmetry_cell_setting orthorhombic
_symmetry_space_group_name_Hall '-P 2ac 2n'
_symmetry_space_group_name_H-M 'P n m a'
_atom_sites_solution_hydrogens geom
_atom_sites_solution_primary direct
_atom_sites_solution_secondary difmap
_audit_creation_method SHELXL-97
_cell_angle_alpha 90.00
_cell_angle_beta 90.00
_cell_angle_gamma 90.00
_cell_formula_units_Z 4
_cell_length_a 17.034(6)
_cell_length_b 9.218(3)
_cell_length_c 11.092(4)
_cell_measurement_reflns_used 25
_cell_measurement_temperature 293(2)
_cell_measurement_theta_max 13.75
_cell_measurement_theta_min 10.72
_cell_volume 1741.7(10)
_computing_cell_refinement 'CAD-4 EXPRESS (Duisenberg, 1992; Mac\'i\<cek & Yordanov, 1992)'
_computing_data_collection 'CAD-4 EXPRESS (Duisenberg, 1992; Mac\'i\<cek & Yordanov, 1992)'
_computing_data_reduction 'XCAD4 (Harms & Wocadlo, 1995)'
_computing_molecular_graphics 'PLATON (Spek, 2003) and DIAMOND (Brandenburg, 2006)'
_computing_publication_material 'SHELXL97 (Sheldrick, 2008)'
_computing_structure_refinement 'SHELXL97 (Sheldrick, 2008)'
_computing_structure_solution 'SHELXS97 (Sheldrick, 2008)'
_diffrn_ambient_temperature 293(2)
_diffrn_measured_fraction_theta_full 0.993
_diffrn_measured_fraction_theta_max 0.993
_diffrn_measurement_device '\k-geometry diffractometer'
_diffrn_measurement_device_type 'Enraf--Nonius CAD-4'
_diffrn_measurement_method 'Non-profiled \w/2\q'
_diffrn_radiation_monochromator graphite
_diffrn_radiation_source 'fine-focus sealed tube'
_diffrn_radiation_type MoK\a
_diffrn_radiation_wavelength 0.71073
_diffrn_reflns_av_R_equivalents 0.0453
_diffrn_reflns_av_sigmaI/netI 0.0764
_diffrn_reflns_limit_h_max 21
_diffrn_reflns_limit_h_min -1
_diffrn_reflns_limit_k_max 3
_diffrn_reflns_limit_k_min -11
_diffrn_reflns_limit_l_max 14
_diffrn_reflns_limit_l_min -1
_diffrn_reflns_number 2906
_diffrn_reflns_theta_full 26.96
_diffrn_reflns_theta_max 26.96
_diffrn_reflns_theta_min 2.19
_diffrn_standards_decay_% 5
_diffrn_standards_interval_time 120
_diffrn_standards_number 2
_exptl_absorpt_coefficient_mu 26.375
_exptl_absorpt_correction_T_max 0.268
_exptl_absorpt_correction_T_min 0.095
_exptl_absorpt_correction_type psi-scan
_exptl_absorpt_process_details '(North <i>et al.</i>,  1968)'
_exptl_crystal_colour yellow
_exptl_crystal_density_diffrn 3.910
_exptl_crystal_density_method 'not measured'
_exptl_crystal_description needle
_exptl_crystal_F_000 1736
_exptl_crystal_size_max 0.2
_exptl_crystal_size_mid 0.05
_exptl_crystal_size_min 0.05
_refine_diff_density_max 1.572
_refine_diff_density_min -1.580
_refine_ls_extinction_method none
_refine_ls_goodness_of_fit_ref 1.000
_refine_ls_hydrogen_treatment constr
_refine_ls_matrix_type full
_refine_ls_number_parameters 67
_refine_ls_number_reflns 1998
_refine_ls_number_restraints 0
_refine_ls_restrained_S_all 1.000
_refine_ls_R_factor_all 0.1032
_refine_ls_R_factor_gt 0.0404
_refine_ls_shift/su_max 0.000
_refine_ls_shift/su_mean 0.000
_refine_ls_structure_factor_coef Fsqd
_refine_ls_weighting_details 'calc w=1/[\s^2^(Fo^2^)+(0.0394P)^2^] where P=(Fo^2^+2Fc^2^)/3'
_refine_ls_weighting_scheme calc
_refine_ls_wR_factor_gt 0.0818
_refine_ls_wR_factor_ref 0.0992
_reflns_number_gt 1202
_reflns_number_total 1998
_reflns_threshold_expression I>2\s(I)
_cod_data_source_file dn2346.cif
_cod_data_source_block I
_cod_original_cell_volume 1741.6(10)
_cod_database_code 2218672
_cod_database_fobs_code 2218672

loop_
_symmetry_equiv_pos_as_xyz
'x, y, z'
'-x+1/2, -y, z+1/2'
'x+1/2, -y+1/2, -z+1/2'
'-x, y+1/2, -z'
'-x, -y, -z'
'x-1/2, y, -z-1/2'
'-x-1/2, y-1/2, z-1/2'
'x, -y-1/2, z'

loop_
_atom_site_type_symbol
_atom_site_label
_atom_site_fract_x
_atom_site_fract_y
_atom_site_fract_z
_atom_site_U_iso_or_equiv
_atom_site_adp_type
_atom_site_calc_flag
_atom_site_refinement_flags
_atom_site_occupancy
Pb Pb1 0.49490(3) 0.2500 0.49379(7) 0.0376(2) Uani d S 1
Pb Pb2 0.23035(4) 0.2500 0.86880(7) 0.0361(2) Uani d S 1
I I1 0.32678(7) 0.2500 0.61874(12) 0.0482(4) Uani d S 1
I I2 0.66724(7) 0.2500 0.36339(11) 0.0441(3) Uani d S 1
I I3 0.43945(5) -0.00127(10) 0.31479(9) 0.0458(3) Uani d . 1
N N1 0.2835(7) -0.0102(10) 0.8986(11) 0.049(3) Uani d . 1
H H1A 0.2469 -0.0639 0.9365 0.059 Uiso calc R 1
H H1B 0.2922 -0.0506 0.8260 0.059 Uiso calc R 1
N N2 0.3598(9) 0.2500 0.9763(17) 0.055(5) Uani d S 1
H H2 0.3467 0.2500 1.0558 0.066 Uiso calc SR 1
C C2 0.4032(8) 0.113(2) 0.9595(18) 0.079(6) Uani d . 1
H H2C 0.4281 0.1143 0.8807 0.094 Uiso calc R 1
H H2D 0.4445 0.1075 1.0195 0.094 Uiso calc R 1
C C1 0.3559(10) -0.0133(16) 0.9684(18) 0.076(6) Uani d . 1
H H1C 0.3426 -0.0282 1.0525 0.091 Uiso calc R 1
H H1D 0.3867 -0.0961 0.9425 0.091 Uiso calc R 1

loop_
_atom_site_aniso_label
_atom_site_aniso_U_11
_atom_site_aniso_U_22
_atom_site_aniso_U_33
_atom_site_aniso_U_12
_atom_site_aniso_U_13
_atom_site_aniso_U_23
Pb1 0.0375(4) 0.0355(4) 0.0399(4) 0.000 0.0008(3) 0.000
Pb2 0.0285(3) 0.0402(4) 0.0397(4) 0.000 0.0006(3) 0.000
I1 0.0465(7) 0.0557(8) 0.0425(8) 0.000 0.0098(7) 0.000
I2 0.0429(7) 0.0507(8) 0.0388(7) 0.000 0.0023(6) 0.000
I3 0.0484(5) 0.0472(6) 0.0419(5) -0.0063(4) -0.0028(4) -0.0008(5)
N1 0.060(7) 0.025(6) 0.062(9) 0.006(5) 0.010(6) 0.001(6)
N2 0.043(8) 0.062(12) 0.059(12) 0.000 -0.015(9) 0.000
C2 0.048(9) 0.084(14) 0.103(16) 0.013(10) -0.007(10) 0.011(13)
C1 0.088(12) 0.043(10) 0.096(16) 0.017(9) -0.023(12) 0.001(11)

loop_
_atom_type_symbol
_atom_type_description
_atom_type_scat_dispersion_real
_atom_type_scat_dispersion_imag
_atom_type_scat_source
C C 0.0033 0.0016 'International Tables Vol C Tables 4.2.6.8 and 6.1.1.4'
H H 0.0000 0.0000 'International Tables Vol C Tables 4.2.6.8 and 6.1.1.4'
I I -0.4742 1.8119 'International Tables Vol C Tables 4.2.6.8 and 6.1.1.4'
N N 0.0061 0.0033 'International Tables Vol C Tables 4.2.6.8 and 6.1.1.4'
Pb Pb -3.3944 10.1111 'International Tables Vol C Tables 4.2.6.8 and 6.1.1.4'

loop_
_geom_angle_atom_site_label_1
_geom_angle_atom_site_label_2
_geom_angle_atom_site_label_3
_geom_angle_site_symmetry_1
_geom_angle_site_symmetry_3
_geom_angle
I1 Pb1 I3 . . 90.26(3)
I3 Pb1 I3 . 8_565 92.98(5)
I1 Pb1 I2 . . 179.59(4)
I3 Pb1 I2 . . 89.46(3)
I1 Pb1 I3 . 4_656 91.41(3)
I3 Pb1 I3 . 4_656 176.76(3)
I3 Pb1 I3 8_565 4_656 89.79(4)
I2 Pb1 I3 . 4_656 88.88(3)
I3 Pb1 I3 . 5_656 89.79(4)
I3 Pb1 I3 8_565 5_656 176.76(3)
I3 Pb1 I3 4_656 5_656 87.39(4)
N2 Pb2 N1 . . 68.4(3)
N1 Pb2 N1 8_565 . 136.3(5)
N2 Pb2 I2 . 6_557 81.5(4)
N1 Pb2 I2 . 6_557 89.9(3)
N2 Pb2 I1 . . 87.8(4)
N1 Pb2 I1 . . 86.1(3)
I2 Pb2 I1 6_557 . 169.26(4)
I3 Pb2 N1 2_555 . 73.9(3)
I1 Pb2 I3 . 2_555 104.85(3)
I3 Pb2 N2 2_555 . 139.17(15)
I3 Pb2 I3 2_555 7_666 75.64(2)
I2 Pb2 I3 3_456 2_555 83.54(3)
I3 Pb2 N1 7_666 . 149.3(3)
I3 Pb2 N1 7_666 8_565 73.8(3)
Pb1 I3 Pb2 . 2_554 125.02(3)
Pb1 I3 Pb2 4_646 2_554 74.61(2)
Pb1 I1 Pb2 . . 146.46(5)
Pb2 I2 Pb1 6_657 . 83.66(4)
Pb1 I3 Pb1 . 4_646 90.21(4)
C1 N1 Pb2 . . 112.5(8)
C1 N1 H1A . . 109.1
Pb2 N1 H1A . . 109.1
C1 N1 H1B . . 109.1
Pb2 N1 H1B . . 109.1
H1A N1 H1B . . 107.8
C2 N2 C2 . 8_565 117.7(17)
C2 N2 Pb2 . . 112.4(9)
C2 N2 H2 . . 104.2
Pb2 N2 H2 . . 104.2
C1 C2 N2 . . 114.1(12)
C1 C2 H2C . . 108.7
N2 C2 H2C . . 108.7
C1 C2 H2D . . 108.7
N2 C2 H2D . . 108.7
H2C C2 H2D . . 107.6
C2 C1 N1 . . 115.4(13)
C2 C1 H1C . . 108.4
N1 C1 H1C . . 108.4
C2 C1 H1D . . 108.4
N1 C1 H1D . . 108.4
H1C C1 H1D . . 107.5

loop_
_geom_bond_atom_site_label_1
_geom_bond_atom_site_label_2
_geom_bond_site_symmetry_2
_geom_bond_distance
Pb1 I1 . 3.1816(17)
Pb1 I3 . 3.1936(13)
Pb1 I2 . 3.2725(16)
Pb1 I3 4_656 3.3190(13)
Pb2 N2 . 2.506(15)
Pb2 N1 . 2.585(10)
Pb2 I2 6_557 3.1591(18)
Pb2 I1 . 3.2236(17)
Pb2 I3 2_555 3.7392(17)
N1 C1 . 1.457(19)
N1 H1A . 0.9000
N1 H1B . 0.9000
N2 C2 . 1.476(18)
N2 H2 . 0.9100
C2 C1 . 1.42(2)
C2 H2C . 0.9700
C2 H2D . 0.9700
C1 H1C . 0.9700
C1 H1D . 0.9700

loop_
_geom_hbond_atom_site_label_D
_geom_hbond_atom_site_label_H
_geom_hbond_atom_site_label_A
_geom_hbond_site_symmetry_A
_geom_hbond_distance_DH
_geom_hbond_distance_HA
_geom_hbond_distance_DA
_geom_hbond_angle_DHA
N1 H1A I1 2 0.90 2.93 3.791(12) 160.0
N1 H1B I2 5_656 0.90 2.88 3.746(12) 163.4
N2 H2 I2 6_557 0.91 3.19 3.731(17) 120.5

loop_
_geom_torsion_atom_site_label_1
_geom_torsion_atom_site_label_2
_geom_torsion_atom_site_label_3
_geom_torsion_atom_site_label_4
_geom_torsion
C1 N1 N2 C2 25.1(14)
